data_2203287
loop_
_publ_author_name
'Li, Yan-Wu'
'Xiang, Hua'
'Lu, Tong-Bu'
'Ng, Seik Weng'

_publ_section_title
;
 [1,8-Bis(2-benzyl)-1,3,6,8,10,13-hexaazacyclotetradecane]nickel(II)
 diperchlorate
;
_journal_issue 3
_journal_name_full 'Acta Crystallographica Section E'
_journal_page_first m309
_journal_page_last m311
_journal_paper_doi 10.1107/S160053680400248X
_journal_volume 60
_journal_year 2004
_chemical_formula_iupac '[Ni (C22 H34 N6)] (Cl O4)2'
_chemical_formula_moiety 'C22 H34 N6 Ni 2+ , 2Cl O4 -'
_chemical_formula_sum 'C22 H34 Cl2 N6 Ni O8'
_chemical_formula_weight 640.16
_chemical_name_systematic
;
[1,8-Bis(2-benzyl)-1,3,6,8,10,13-hexaazacyclotetradecane]nickel(II)
diperchlorate
;
_space_group_IT_number 2
_symmetry_cell_setting triclinic
_symmetry_space_group_name_Hall '-P 1'
_symmetry_space_group_name_H-M 'P -1'
_atom_sites_solution_hydrogens geom
_atom_sites_solution_primary direct
_atom_sites_solution_secondary difmap
_audit_creation_method SHELXL-97
_cell_angle_alpha 87.633(2)
_cell_angle_beta 75.940(2)
_cell_angle_gamma 88.501(2)
_cell_formula_units_Z 2
_cell_length_a 10.2090(10)
_cell_length_b 11.6170(10)
_cell_length_c 11.9160(10)
_cell_measurement_reflns_used 855
_cell_measurement_temperature 298(2)
_cell_measurement_theta_max 29.8
_cell_measurement_theta_min 4.0
_cell_volume 1369.5(2)
_computing_cell_refinement 'SAINT (Bruker, 1999)'
_computing_data_collection 'SMART (Bruker, 1999)'
_computing_data_reduction SAINT
_computing_molecular_graphics
;
ORTEPIII (Burnett & Johnson, 1996), ORTEP-3 for Windows
(Farrugia, 1997) and PLUTON (Spek, 1990)
;
_computing_publication_material SHELXL97
_computing_structure_refinement 'SHELXL97 (Sheldrick, 1997)'
_computing_structure_solution 'SHELXS97 (Sheldrick, 1997)'
_diffrn_ambient_temperature 298(2)
_diffrn_detector_area_resol_mean 8.33
_diffrn_measured_fraction_theta_full 0.974
_diffrn_measured_fraction_theta_max 0.974
_diffrn_measurement_device_type 'Bruker SMART 1K area-detector'
_diffrn_measurement_method '\f and \w'
_diffrn_radiation_monochromator graphite
_diffrn_radiation_source 'normal-focus sealed tube'
_diffrn_radiation_type MoK\a
_diffrn_radiation_wavelength 0.71073
_diffrn_reflns_av_R_equivalents 0.011
_diffrn_reflns_av_sigmaI/netI 0.024
_diffrn_reflns_limit_h_max 9
_diffrn_reflns_limit_h_min -13
_diffrn_reflns_limit_k_max 12
_diffrn_reflns_limit_k_min -15
_diffrn_reflns_limit_l_max 12
_diffrn_reflns_limit_l_min -15
_diffrn_reflns_number 8366
_diffrn_reflns_theta_full 27.50
_diffrn_reflns_theta_max 27.5
_diffrn_reflns_theta_min 4.1
_diffrn_standards_decay_% 0
_diffrn_standards_interval_time 0
_diffrn_standards_number 0
_exptl_absorpt_coefficient_mu 0.96
_exptl_absorpt_correction_T_max 0.893
_exptl_absorpt_correction_T_min 0.809
_exptl_absorpt_correction_type multi-scan
_exptl_absorpt_process_details 'SADABS (Sheldrick, 1996)'
_exptl_crystal_colour Yellow
_exptl_crystal_density_diffrn 1.552
_exptl_crystal_density_method 'not measured'
_exptl_crystal_description Prism
_exptl_crystal_F_000 668
_exptl_crystal_size_max 0.23
_exptl_crystal_size_mid 0.22
_exptl_crystal_size_min 0.12
_refine_diff_density_max 0.655
_refine_diff_density_min -0.508
_refine_ls_extinction_method none
_refine_ls_goodness_of_fit_ref 1.049
_refine_ls_hydrogen_treatment constr
_refine_ls_matrix_type full
_refine_ls_number_parameters 357
_refine_ls_number_reflns 6134
_refine_ls_number_restraints 96
_refine_ls_restrained_S_all 1.041
_refine_ls_R_factor_all 0.0440
_refine_ls_R_factor_gt 0.0357
_refine_ls_shift/su_max 0.001
_refine_ls_shift/su_mean 0.000
_refine_ls_structure_factor_coef Fsqd
_refine_ls_weighting_details 'calc w = 1/[\s^2^(Fo^2^)+(0.0591P)^2^+0.4245P] where P = (Fo^2^+2Fc^2^)/3'
_refine_ls_weighting_scheme calc
_refine_ls_wR_factor_gt 0.1000
_refine_ls_wR_factor_ref 0.1046
_reflns_number_gt 5089
_reflns_number_total 6134
_reflns_threshold_expression I>2\s(I)
_cod_data_source_file dn6117.cif
_cod_data_source_block I
_cod_depositor_comments
;
The following automatic conversions were performed:
'_symmetry_cell_setting' value 'Triclinic' changed to 'triclinic'
according to '/home/saulius/struct/CIF-dictionaries/cif_core.dic'
dictionary named 'cif_core.dic' version 2.4.1 from 2010-06-29.

Automatic conversion script
Id: cif_fix_enum 1527 2010-12-29 10:47:43Z saulius 

The following automatic conversions were performed:

'_symmetry_cell_setting' value 'Triclinic' changed to 'triclinic'
according to /home/saulius/struct/CIF-dictionaries/cif_core.dic
dictionary named 'cif_core.dic' version 2.4.1 from 2010-06-29.

Automatic conversion script
Id: cif_fix_values 1715 2011-07-08 13:25:40Z adriana 
;
_cod_database_code 2203287
_cod_database_fobs_code 2203287

loop_
_symmetry_equiv_pos_as_xyz
'x, y, z'
'-x, -y, -z'

loop_
_atom_site_label
_atom_site_fract_x
_atom_site_fract_y
_atom_site_fract_z
_atom_site_U_iso_or_equiv
_atom_site_adp_type
_atom_site_calc_flag
_atom_site_refinement_flags
_atom_site_occupancy
_atom_site_type_symbol
Ni1 0.5000 0.5000 0.5000 0.02862(10) Uani d S 1 Ni
Ni2 0.5000 0.0000 0.0000 0.02726(10) Uani d S 1 Ni
C1 0.5635(3) 0.5956(2) 0.7049(2) 0.0451(5) Uani d . 1 C
H1A 0.5782 0.6711 0.6666 0.054 Uiso calc R 1 H
H1B 0.5305 0.6068 0.7872 0.054 Uiso calc R 1 H
C2 0.3270(3) 0.6017(2) 0.6905(2) 0.0454(5) Uani d . 1 C
H2A 0.3417 0.6824 0.6679 0.054 Uiso calc R 1 H
H2B 0.2864 0.5957 0.7730 0.054 Uiso calc R 1 H
C3 0.2370(2) 0.5499(2) 0.6242(2) 0.0456(5) Uani d . 1 C
H3A 0.2105 0.4733 0.6554 0.055 Uiso calc R 1 H
H3B 0.1561 0.5971 0.6294 0.055 Uiso calc R 1 H
C4 0.2433(2) 0.4740(2) 0.4340(2) 0.0425(5) Uani d . 1 C
H4A 0.2322 0.3969 0.4691 0.051 Uiso calc R 1 H
H4B 0.1539 0.5072 0.4397 0.051 Uiso calc R 1 H
C5 0.3153(2) 0.5733(2) 0.2428(2) 0.0432(5) Uani d . 1 C
H5A 0.3691 0.5593 0.1653 0.052 Uiso calc R 1 H
H5B 0.3600 0.6317 0.2751 0.052 Uiso calc R 1 H
C6 0.1781(2) 0.6184(2) 0.23504(19) 0.0406(5) Uani d . 1 C
C7 0.1166(3) 0.5790(2) 0.1530(2) 0.0539(6) Uani d . 1 C
H7 0.1585 0.5212 0.1046 0.065 Uiso calc R 1 H
C8 -0.0066(3) 0.6247(3) 0.1421(3) 0.0657(8) Uani d . 1 C
H8 -0.0457 0.5992 0.0850 0.079 Uiso calc R 1 H
C9 -0.0713(3) 0.7080(3) 0.2158(3) 0.0634(8) Uani d . 1 C
H9 -0.1548 0.7377 0.2094 0.076 Uiso calc R 1 H
C10 -0.0127(3) 0.7469(3) 0.2980(3) 0.0606(7) Uani d . 1 C
H10 -0.0564 0.8030 0.3480 0.073 Uiso calc R 1 H
C11 0.1121(3) 0.7029(2) 0.3073(2) 0.0511(6) Uani d . 1 C
H11 0.1519 0.7306 0.3629 0.061 Uiso calc R 1 H
C12 0.2410(2) -0.1159(2) 0.0301(2) 0.0429(5) Uani d . 1 C
H12A 0.2788 -0.1878 0.0536 0.052 Uiso calc R 1 H
H12B 0.1459 -0.1135 0.0691 0.052 Uiso calc R 1 H
C13 0.2878(2) -0.0234(2) 0.19751(17) 0.0395(5) Uani d . 1 C
H13A 0.3083 -0.1004 0.2239 0.047 Uiso calc R 1 H
H13B 0.1945 -0.0044 0.2343 0.047 Uiso calc R 1 H
C14 0.3805(2) 0.0622(2) 0.22703(18) 0.0398(5) Uani d . 1 C
H14A 0.3513 0.1402 0.2118 0.048 Uiso calc R 1 H
H14B 0.3814 0.0536 0.3082 0.048 Uiso calc R 1 H
C15 0.6124(2) 0.13189(19) 0.1601(2) 0.0385(5) Uani d . 1 C
H15A 0.5768 0.2044 0.1358 0.046 Uiso calc R 1 H
H15B 0.6155 0.1377 0.2404 0.046 Uiso calc R 1 H
C16 0.8320(2) 0.0343(2) 0.1414(2) 0.0421(5) Uani d . 1 C
H16A 0.9017 0.0025 0.0795 0.051 Uiso calc R 1 H
H16B 0.7778 -0.0289 0.1820 0.051 Uiso calc R 1 H
C17 0.8971(2) 0.0935(2) 0.2244(2) 0.0390(5) Uani d . 1 C
C18 0.8651(3) 0.0638(2) 0.3413(2) 0.0514(6) Uani d . 1 C
H18 0.8008 0.0080 0.3704 0.062 Uiso calc R 1 H
C19 0.9289(3) 0.1170(3) 0.4158(3) 0.0646(8) Uani d . 1 C
H19 0.9072 0.0964 0.4943 0.078 Uiso calc R 1 H
C20 1.0231(3) 0.1992(3) 0.3740(3) 0.0645(8) Uani d . 1 C
H20 1.0661 0.2338 0.4240 0.077 Uiso calc R 1 H
C21 1.0545(3) 0.2312(3) 0.2588(3) 0.0596(7) Uani d . 1 C
H21 1.1180 0.2880 0.2308 0.071 Uiso calc R 1 H
C22 0.9916(2) 0.1787(2) 0.1839(2) 0.0496(6) Uani d . 1 C
H22 1.0129 0.2009 0.1058 0.059 Uiso calc R 1 H
N1 0.45669(19) 0.53585(15) 0.66207(15) 0.0349(4) Uani d . 1 N
H1 0.4418 0.4674 0.7027 0.042 Uiso calc R 1 H
N2 0.31535(17) 0.54460(15) 0.50175(15) 0.0342(4) Uani d . 1 N
H2 0.3177 0.6178 0.4710 0.041 Uiso calc R 1 H
N3 0.3102(2) 0.46581(16) 0.31442(16) 0.0411(4) Uani d . 1 N
N4 0.30957(17) -0.01765(15) 0.06928(14) 0.0323(4) Uani d . 1 N
H4 0.2676 0.0481 0.0511 0.039 Uiso calc R 1 H
N5 0.51754(17) 0.03758(15) 0.15204(14) 0.0321(4) Uani d . 1 N
H5 0.5488 -0.0275 0.1828 0.039 Uiso calc R 1 H
N6 0.74627(19) 0.11509(16) 0.09187(16) 0.0391(4) Uani d . 1 N
Cl1 0.53145(6) 0.81334(4) 0.42677(5) 0.04294(14) Uani d U 1 Cl
O11 0.5861(2) 0.90013(18) 0.34389(19) 0.0719(6) Uani d U 1 O
O12 0.5997(3) 0.70582(17) 0.4011(2) 0.0792(7) Uani d U 1 O
O13 0.3930(2) 0.7962(2) 0.4239(3) 0.0947(8) Uani d U 1 O
O14 0.5366(5) 0.8438(2) 0.5369(2) 0.1286(13) Uani d U 1 O
Cl2 0.36834(6) 0.29594(5) -0.04832(5) 0.04134(14) Uani d U 1 Cl
O21 0.3469(2) 0.39121(17) -0.12005(19) 0.0674(6) Uani d U 1 O
O22 0.4846(3) 0.2315(2) -0.1008(3) 0.1066(10) Uani d U 1 O
O23 0.2580(2) 0.2180(2) -0.0296(3) 0.1031(10) Uani d U 1 O
O24 0.3812(6) 0.3315(3) 0.0565(3) 0.1586(18) Uani d U 1 O

loop_
_atom_site_aniso_label
_atom_site_aniso_U_11
_atom_site_aniso_U_22
_atom_site_aniso_U_33
_atom_site_aniso_U_12
_atom_site_aniso_U_13
_atom_site_aniso_U_23
Ni1 0.03381(19) 0.02616(18) 0.02739(18) 0.00008(13) -0.01048(14) -0.00026(13)
Ni2 0.03079(18) 0.02865(18) 0.02325(17) -0.00063(13) -0.00834(13) -0.00073(13)
C1 0.0639(15) 0.0354(11) 0.0433(12) 0.0033(10) -0.0263(11) -0.0074(9)
C2 0.0537(14) 0.0440(12) 0.0371(12) 0.0139(10) -0.0091(10) -0.0055(9)
C3 0.0391(12) 0.0507(14) 0.0435(13) 0.0060(10) -0.0046(10) 0.0022(10)
C4 0.0441(12) 0.0406(12) 0.0474(13) -0.0105(10) -0.0208(10) 0.0098(10)
C5 0.0476(13) 0.0437(12) 0.0423(12) -0.0040(10) -0.0196(10) 0.0080(10)
C6 0.0441(12) 0.0413(12) 0.0386(11) -0.0057(9) -0.0153(10) 0.0107(9)
C7 0.0617(16) 0.0541(15) 0.0526(15) 0.0000(12) -0.0269(13) -0.0011(12)
C8 0.0622(17) 0.076(2) 0.0698(19) -0.0096(15) -0.0391(16) 0.0094(16)
C9 0.0471(15) 0.0679(18) 0.076(2) 0.0012(13) -0.0220(14) 0.0231(16)
C10 0.0614(17) 0.0567(16) 0.0603(17) 0.0099(13) -0.0107(14) 0.0065(13)
C11 0.0594(15) 0.0479(14) 0.0496(14) -0.0007(11) -0.0210(12) 0.0018(11)
C12 0.0432(12) 0.0473(13) 0.0403(12) -0.0128(10) -0.0138(10) 0.0060(10)
C13 0.0388(11) 0.0515(13) 0.0257(10) -0.0024(9) -0.0032(8) 0.0013(9)
C14 0.0389(11) 0.0509(13) 0.0289(10) 0.0037(10) -0.0061(9) -0.0085(9)
C15 0.0421(11) 0.0368(11) 0.0415(12) 0.0007(9) -0.0188(10) -0.0085(9)
C16 0.0392(11) 0.0469(13) 0.0436(12) 0.0027(9) -0.0157(10) -0.0064(10)
C17 0.0330(10) 0.0456(12) 0.0412(12) 0.0038(9) -0.0142(9) -0.0032(9)
C18 0.0556(15) 0.0543(15) 0.0448(13) -0.0048(12) -0.0130(11) 0.0011(11)
C19 0.082(2) 0.0737(19) 0.0430(14) 0.0038(16) -0.0240(14) -0.0062(13)
C20 0.0671(18) 0.0682(19) 0.072(2) 0.0038(15) -0.0405(16) -0.0226(15)
C21 0.0443(14) 0.0572(16) 0.081(2) -0.0081(12) -0.0218(14) -0.0059(14)
C22 0.0427(13) 0.0574(15) 0.0497(14) -0.0058(11) -0.0142(11) 0.0050(11)
N1 0.0457(10) 0.0306(9) 0.0297(8) 0.0041(7) -0.0122(8) -0.0001(7)
N2 0.0369(9) 0.0321(9) 0.0346(9) -0.0006(7) -0.0113(7) 0.0039(7)
N3 0.0516(11) 0.0374(10) 0.0404(10) -0.0036(8) -0.0233(9) 0.0031(8)
N4 0.0330(9) 0.0360(9) 0.0288(8) -0.0009(7) -0.0096(7) 0.0023(7)
N5 0.0362(9) 0.0332(9) 0.0289(8) 0.0018(7) -0.0119(7) -0.0017(7)
N6 0.0390(9) 0.0441(10) 0.0386(10) -0.0033(8) -0.0177(8) -0.0028(8)
Cl1 0.0632(4) 0.0310(3) 0.0349(3) -0.0052(2) -0.0128(2) 0.0043(2)
O11 0.0920(15) 0.0579(12) 0.0685(13) -0.0242(11) -0.0276(12) 0.0324(10)
O12 0.0881(16) 0.0418(11) 0.1023(18) 0.0110(10) -0.0145(14) -0.0004(11)
O13 0.0630(14) 0.0772(16) 0.142(3) -0.0115(12) -0.0235(15) 0.0178(16)
O14 0.260(4) 0.088(2) 0.0543(15) -0.015(2) -0.068(2) -0.0070(13)
Cl2 0.0473(3) 0.0423(3) 0.0358(3) 0.0040(2) -0.0140(2) 0.0042(2)
O21 0.0668(12) 0.0590(12) 0.0768(14) 0.0002(10) -0.0235(11) 0.0301(10)
O22 0.0846(17) 0.0700(16) 0.136(2) 0.0284(14) 0.0227(16) 0.0227(15)
O23 0.0710(15) 0.0916(18) 0.148(3) -0.0240(13) -0.0394(16) 0.0666(17)
O24 0.313(6) 0.112(2) 0.086(2) 0.020(3) -0.116(3) -0.0286(18)

loop_
_atom_type_symbol
_atom_type_description
_atom_type_scat_dispersion_real
_atom_type_scat_dispersion_imag
_atom_type_scat_source
C C 0.0033 0.0016 'International Tables Vol C Tables 4.2.6.8 and 6.1.1.4'
H H 0.0000 0.0000 'International Tables Vol C Tables 4.2.6.8 and 6.1.1.4'
N N 0.0061 0.0033 'International Tables Vol C Tables 4.2.6.8 and 6.1.1.4'
O O 0.0106 0.0060 'International Tables Vol C Tables 4.2.6.8 and 6.1.1.4'
Cl Cl 0.1484 0.1585 'International Tables Vol C Tables 4.2.6.8 and 6.1.1.4'
Ni Ni 0.3393 1.1124 'International Tables Vol C Tables 4.2.6.8 and 6.1.1.4'

loop_
_geom_angle_atom_site_label_1
_geom_angle_atom_site_label_2
_geom_angle_atom_site_label_3
_geom_angle_site_symmetry_1
_geom_angle_site_symmetry_3
_geom_angle
_geom_angle_publ_flag
N1 Ni1 N2 . . 86.66(7) y
N1 Ni1 N2 2_666 . 93.34(7) y
N1 Ni1 O12 . . 100.60(8) y
N1 Ni1 O12 2_666 . 79.40(8) y
N2 Ni1 O12 . . 93.11(7) y
N2 Ni1 O12 2_666 . 86.89(7) y
N4 Ni2 N5 . . 86.70(7) y
N4 Ni2 N5 2_655 . 93.30(7) y
N4 Ni2 O22 . . 97.51(7) y
N4 Ni2 O22 2_655 . 82.49(7) y
N5 Ni2 O22 . . 99.83(9) y
N5 Ni2 O22 2_655 . 80.17(9) y
N3 C1 N1 2_666 . 113.94(17) ?
N3 C1 H1A 2_666 . 108.8 ?
N1 C1 H1A . . 108.8 ?
N3 C1 H1B 2_666 . 108.8 ?
N1 C1 H1B . . 108.8 ?
H1A C1 H1B . . 107.7 ?
N1 C2 C3 . . 106.59(18) ?
N1 C2 H2A . . 110.4 ?
C3 C2 H2A . . 110.4 ?
N1 C2 H2B . . 110.4 ?
C3 C2 H2B . . 110.4 ?
H2A C2 H2B . . 108.6 ?
N2 C3 C2 . . 107.05(19) ?
N2 C3 H3A . . 110.3 ?
C2 C3 H3A . . 110.3 ?
N2 C3 H3B . . 110.3 ?
C2 C3 H3B . . 110.3 ?
H3A C3 H3B . . 108.6 ?
N3 C4 N2 . . 114.45(18) ?
N3 C4 H4A . . 108.6 ?
N2 C4 H4A . . 108.6 ?
N3 C4 H4B . . 108.6 ?
N2 C4 H4B . . 108.6 ?
H4A C4 H4B . . 107.6 ?
N3 C5 C6 . . 113.32(19) ?
N3 C5 H5A . . 108.9 ?
C6 C5 H5A . . 108.9 ?
N3 C5 H5B . . 108.9 ?
C6 C5 H5B . . 108.9 ?
H5A C5 H5B . . 107.7 ?
C7 C6 C11 . . 118.2(2) ?
C7 C6 C5 . . 120.8(2) ?
C11 C6 C5 . . 121.0(2) ?
C6 C7 C8 . . 120.8(3) ?
C6 C7 H7 . . 119.6 ?
C8 C7 H7 . . 119.6 ?
C9 C8 C7 . . 120.0(3) ?
C9 C8 H8 . . 120.0 ?
C7 C8 H8 . . 120.0 ?
C10 C9 C8 . . 119.9(3) ?
C10 C9 H9 . . 120.0 ?
C8 C9 H9 . . 120.0 ?
C9 C10 C11 . . 120.0(3) ?
C9 C10 H10 . . 120.0 ?
C11 C10 H10 . . 120.0 ?
C6 C11 C10 . . 121.0(3) ?
C6 C11 H11 . . 119.5 ?
C10 C11 H11 . . 119.5 ?
N6 C12 N4 2_655 . 114.05(18) ?
N6 C12 H12A 2_655 . 108.7 ?
N4 C12 H12A . . 108.7 ?
N6 C12 H12B 2_655 . 108.7 ?
N4 C12 H12B . . 108.7 ?
H12A C12 H12B . . 107.6 ?
N4 C13 C14 . . 106.83(17) ?
N4 C13 H13A . . 110.4 ?
C14 C13 H13A . . 110.4 ?
N4 C13 H13B . . 110.4 ?
C14 C13 H13B . . 110.4 ?
H13A C13 H13B . . 108.6 ?
N5 C14 C13 . . 106.27(17) ?
N5 C14 H14A . . 110.5 ?
C13 C14 H14A . . 110.5 ?
N5 C14 H14B . . 110.5 ?
C13 C14 H14B . . 110.5 ?
H14A C14 H14B . . 108.7 ?
N6 C15 N5 . . 113.97(17) ?
N6 C15 H15A . . 108.8 ?
N5 C15 H15A . . 108.8 ?
N6 C15 H15B . . 108.8 ?
N5 C15 H15B . . 108.8 ?
H15A C15 H15B . . 107.7 ?
N6 C16 C17 . . 111.14(18) ?
N6 C16 H16A . . 109.4 ?
C17 C16 H16A . . 109.4 ?
N6 C16 H16B . . 109.4 ?
C17 C16 H16B . . 109.4 ?
H16A C16 H16B . . 108.0 ?
C18 C17 C22 . . 118.5(2) ?
C18 C17 C16 . . 121.1(2) ?
C22 C17 C16 . . 120.3(2) ?
C17 C18 C19 . . 120.3(3) ?
C17 C18 H18 . . 119.9 ?
C19 C18 H18 . . 119.9 ?
C20 C19 C18 . . 120.2(3) ?
C20 C19 H19 . . 119.9 ?
C18 C19 H19 . . 119.9 ?
C19 C20 C21 . . 120.3(3) ?
C19 C20 H20 . . 119.8 ?
C21 C20 H20 . . 119.8 ?
C20 C21 C22 . . 119.9(3) ?
C20 C21 H21 . . 120.1 ?
C22 C21 H21 . . 120.1 ?
C21 C22 C17 . . 120.7(2) ?
C21 C22 H22 . . 119.6 ?
C17 C22 H22 . . 119.6 ?
C2 N1 C1 . . 110.69(17) ?
C2 N1 Ni1 . . 109.20(13) ?
C1 N1 Ni1 . . 116.87(14) ?
C2 N1 H1 . . 106.5 ?
C1 N1 H1 . . 106.5 ?
Ni1 N1 H1 . . 106.5 ?
C3 N2 C4 . . 110.50(18) ?
C3 N2 Ni1 . . 108.53(14) ?
C4 N2 Ni1 . . 117.16(14) ?
C3 N2 H2 . . 106.7 ?
C4 N2 H2 . . 106.7 ?
Ni1 N2 H2 . . 106.7 ?
C4 N3 C1 . 2_666 113.60(18) ?
C4 N3 C5 . . 116.03(19) ?
C1 N3 C5 2_666 . 113.48(19) ?
C13 N4 C12 . . 110.37(16) ?
C13 N4 Ni2 . . 108.90(12) ?
C12 N4 Ni2 . . 116.98(14) ?
C13 N4 H4 . . 106.7 ?
C12 N4 H4 . . 106.7 ?
Ni2 N4 H4 . . 106.7 ?
C14 N5 C15 . . 110.04(16) ?
C14 N5 Ni2 . . 109.00(12) ?
C15 N5 Ni2 . . 117.86(13) ?
C14 N5 H5 . . 106.4 ?
C15 N5 H5 . . 106.4 ?
Ni2 N5 H5 . . 106.4 ?
C15 N6 C12 . 2_655 115.04(18) ?
C15 N6 C16 . . 115.85(19) ?
C12 N6 C16 2_655 . 118.18(19) ?
O14 Cl1 O11 . . 110.92(16) ?
O14 Cl1 O12 . . 109.43(18) ?
O11 Cl1 O12 . . 111.66(15) ?
O14 Cl1 O13 . . 109.4(2) ?
O11 Cl1 O13 . . 108.84(15) ?
O12 Cl1 O13 . . 106.45(16) ?
O24 Cl2 O22 . . 109.1(3) ?
O24 Cl2 O21 . . 110.85(18) ?
O22 Cl2 O21 . . 111.45(15) ?
O24 Cl2 O23 . . 108.9(3) ?
O22 Cl2 O23 . . 105.89(18) ?
O21 Cl2 O23 . . 110.45(13) ?

loop_
_geom_bond_atom_site_label_1
_geom_bond_atom_site_label_2
_geom_bond_site_symmetry_2
_geom_bond_distance
_geom_bond_publ_flag
Ni1 N1 . 1.9340(17) y
Ni1 N2 . 1.9372(17) y
Ni1 O12 . 2.730(2) y
Ni2 N4 . 1.9314(17) y
Ni2 N5 . 1.9318(16) y
Ni2 O22 . 2.916(2) y
C1 N3 2_666 1.431(3) ?
C1 N1 . 1.506(3) ?
C1 H1A . 0.9700 ?
C1 H1B . 0.9700 ?
C2 N1 . 1.484(3) ?
C2 C3 . 1.501(4) ?
C2 H2A . 0.9700 ?
C2 H2B . 0.9700 ?
C3 N2 . 1.487(3) ?
C3 H3A . 0.9700 ?
C3 H3B . 0.9700 ?
C4 N3 . 1.429(3) ?
C4 N2 . 1.497(3) ?
C4 H4A . 0.9700 ?
C4 H4B . 0.9700 ?
C5 N3 . 1.478(3) ?
C5 C6 . 1.506(3) ?
C5 H5A . 0.9700 ?
C5 H5B . 0.9700 ?
C6 C7 . 1.381(3) ?
C6 C11 . 1.382(4) ?
C7 C8 . 1.386(4) ?
C7 H7 . 0.9300 ?
C8 C9 . 1.378(5) ?
C8 H8 . 0.9300 ?
C9 C10 . 1.363(4) ?
C9 H9 . 0.9300 ?
C10 C11 . 1.388(4) ?
C10 H10 . 0.9300 ?
C11 H11 . 0.9300 ?
C12 N6 2_655 1.427(3) ?
C12 N4 . 1.502(3) ?
C12 H12A . 0.9700 ?
C12 H12B . 0.9700 ?
C13 N4 . 1.489(3) ?
C13 C14 . 1.500(3) ?
C13 H13A . 0.9700 ?
C13 H13B . 0.9700 ?
C14 N5 . 1.494(3) ?
C14 H14A . 0.9700 ?
C14 H14B . 0.9700 ?
C15 N6 . 1.424(3) ?
C15 N5 . 1.502(3) ?
C15 H15A . 0.9700 ?
C15 H15B . 0.9700 ?
C16 N6 . 1.469(3) ?
C16 C17 . 1.514(3) ?
C16 H16A . 0.9700 ?
C16 H16B . 0.9700 ?
C17 C18 . 1.383(3) ?
C17 C22 . 1.388(3) ?
C18 C19 . 1.393(4) ?
C18 H18 . 0.9300 ?
C19 C20 . 1.364(5) ?
C19 H19 . 0.9300 ?
C20 C21 . 1.370(4) ?
C20 H20 . 0.9300 ?
C21 C22 . 1.387(4) ?
C21 H21 . 0.9300 ?
C22 H22 . 0.9300 ?
N1 H1 . 0.9100 ?
N2 H2 . 0.9100 ?
N3 C1 2_666 1.431(3) ?
N4 H4 . 0.9100 ?
N5 H5 . 0.9100 ?
N6 C12 2_655 1.427(3) ?
Cl1 O14 . 1.387(2) ?
Cl1 O11 . 1.4082(18) ?
Cl1 O12 . 1.422(2) ?
Cl1 O13 . 1.441(2) ?
Cl2 O24 . 1.369(3) ?
Cl2 O22 . 1.411(2) ?
Cl2 O21 . 1.4156(18) ?
Cl2 O23 . 1.433(2) ?

loop_
_geom_hbond_atom_site_label_D
_geom_hbond_atom_site_label_H
_geom_hbond_atom_site_label_A
_geom_hbond_site_symmetry_A
_geom_hbond_distance_DH
_geom_hbond_distance_HA
_geom_hbond_distance_DA
_geom_hbond_angle_DHA
N1 H1 O21 1_556 0.91 2.25 3.024(3) 142
N1 H1 O12 2_666 0.91 2.50 3.042(3) 118
N2 H2 O13 . 0.91 2.23 3.094(3) 158
N4 H4 O23 . 0.91 2.17 3.020(3) 155
N5 H5 O11 1_545 0.91 2.18 2.947(3) 142
